data_7018127
loop_
_publ_author_name
'Wang, Wei-Chi'
'Peng, Kuo-Fu'
'Chen, Ming-Tsz'
'Chen, Chi-Tien'

_publ_section_title
;
 Palladacycles bearing tridentate CNS-type benzamidinate ligands as
 catalysts for cross-coupling reactions.
;
_journal_issue 10
_journal_name_full 'Dalton transactions (Cambridge, England : 2003)'
_journal_page_first 3022
_journal_page_last 3029
_journal_paper_doi 10.1039/c2dt11097k
_journal_volume 41
_journal_year 2012
_chemical_formula_moiety 'C16 H17 Cl N2 Pd S'
_chemical_formula_sum 'C16 H17 Cl N2 Pd S'
_chemical_formula_weight 411.23
_chemical_name_systematic
;
?
;
_space_group_IT_number 14
_symmetry_cell_setting monoclinic
_symmetry_space_group_name_Hall '-P 2yn'
_symmetry_space_group_name_H-M 'P 1 21/n 1'
_atom_sites_solution_hydrogens geom
_atom_sites_solution_primary direct
_atom_sites_solution_secondary difmap
_audit_creation_method SHELXL-97
_cell_angle_alpha 90.00
_cell_angle_beta 103.395(2)
_cell_angle_gamma 90.00
_cell_formula_units_Z 4
_cell_length_a 7.6575(6)
_cell_length_b 13.7665(12)
_cell_length_c 15.5516(13)
_cell_measurement_reflns_used 7113
_cell_measurement_temperature 297(2)
_cell_measurement_theta_max 25.9875
_cell_measurement_theta_min 2.6925
_cell_volume 1594.8(2)
_computing_cell_refinement 'Bruker SMART'
_computing_data_collection 'Bruker SMART'
_computing_data_reduction 'Bruker SHELXTL'
_computing_molecular_graphics 'Bruker SHELXTL'
_computing_publication_material 'Bruker SHELXTL'
_computing_structure_refinement 'SHELXL-97 (Sheldrick, 1997)'
_computing_structure_solution 'SHELXS-97 (Sheldrick, 1990)'
_diffrn_ambient_temperature 297(2)
_diffrn_measured_fraction_theta_full 0.997
_diffrn_measured_fraction_theta_max 0.997
_diffrn_measurement_device_type 'CCD area detector'
_diffrn_measurement_method 'phi and omega scans'
_diffrn_radiation_monochromator graphite
_diffrn_radiation_source 'fine-focus sealed tube'
_diffrn_radiation_type MoK\a
_diffrn_radiation_wavelength 0.71073
_diffrn_reflns_av_R_equivalents 0.0232
_diffrn_reflns_av_sigmaI/netI 0.0161
_diffrn_reflns_limit_h_max 9
_diffrn_reflns_limit_h_min -9
_diffrn_reflns_limit_k_max 16
_diffrn_reflns_limit_k_min -15
_diffrn_reflns_limit_l_max 19
_diffrn_reflns_limit_l_min -16
_diffrn_reflns_number 8708
_diffrn_reflns_theta_full 26.00
_diffrn_reflns_theta_max 26.00
_diffrn_reflns_theta_min 2.00
_exptl_absorpt_coefficient_mu 1.456
_exptl_absorpt_correction_T_max 0.8681
_exptl_absorpt_correction_T_min 0.6692
_exptl_absorpt_correction_type empirical
_exptl_absorpt_process_details empirical
_exptl_crystal_colour yellow
_exptl_crystal_density_diffrn 1.713
_exptl_crystal_density_method 'not measured'
_exptl_crystal_description parallelplpiped
_exptl_crystal_F_000 824
_exptl_crystal_size_max 0.30
_exptl_crystal_size_mid 0.20
_exptl_crystal_size_min 0.10
_refine_diff_density_max 0.549
_refine_diff_density_min -1.114
_refine_diff_density_rms 0.094
_refine_ls_extinction_method none
_refine_ls_goodness_of_fit_ref 1.098
_refine_ls_hydrogen_treatment constr
_refine_ls_matrix_type full
_refine_ls_number_parameters 190
_refine_ls_number_reflns 3134
_refine_ls_number_restraints 0
_refine_ls_restrained_S_all 1.098
_refine_ls_R_factor_all 0.0313
_refine_ls_R_factor_gt 0.0296
_refine_ls_shift/su_max 0.001
_refine_ls_shift/su_mean 0.000
_refine_ls_structure_factor_coef Fsqd
_refine_ls_weighting_details 'calc w=1/[\s^2^(Fo^2^)+(0.0496P)^2^+0.7892P] where P=(Fo^2^+2Fc^2^)/3'
_refine_ls_weighting_scheme calc
_refine_ls_wR_factor_gt 0.0799
_refine_ls_wR_factor_ref 0.0819
_reflns_number_gt 2945
_reflns_number_total 3134
_reflns_threshold_expression >2sigma(I)
_cod_data_source_file c2dt11097k.txt
_cod_data_source_block Compound7
_cod_depositor_comments
;
The following automatic conversions were performed:

'_symmetry_cell_setting' value 'Monoclinic' changed to 'monoclinic'
according to /home/saulius/struct/CIF-dictionaries/cif_core.dic
dictionary named 'cif_core.dic' version 2.4.1 from 2010-06-29.

Automatic conversion script
Id: cif_fix_values 1715 2011-07-08 13:25:40Z adriana 
;
_cod_original_sg_symbol_H-M P2(1)/n
_cod_database_code 7018127

loop_
_symmetry_equiv_pos_as_xyz
'x, y, z'
'-x+1/2, y+1/2, -z+1/2'
'-x, -y, -z'
'x-1/2, -y-1/2, z-1/2'

loop_
_atom_site_label
_atom_site_type_symbol
_atom_site_fract_x
_atom_site_fract_y
_atom_site_fract_z
_atom_site_U_iso_or_equiv
_atom_site_adp_type
_atom_site_occupancy
_atom_site_symmetry_multiplicity
_atom_site_calc_flag
_atom_site_refinement_flags
Pd Pd 0.06722(2) 0.668244(14) 0.085055(11) 0.04021(10) Uani 1 1 d .
Cl Cl 0.34778(10) 0.64507(7) 0.18268(5) 0.0605(2) Uani 1 1 d .
S S -0.02474(11) 0.51542(6) 0.13391(6) 0.0625(2) Uani 1 1 d .
N1 N -0.1203(3) 0.78300(17) -0.09561(13) 0.0422(5) Uani 1 1 d .
H1A H -0.1474 0.7967 -0.1511 0.051 Uiso 1 1 calc R
N2 N -0.1836(3) 0.67645(17) 0.00794(15) 0.0437(5) Uani 1 1 d .
C1 C -0.2300(3) 0.71947(18) -0.06812(15) 0.0379(5) Uani 1 1 d .
C2 C -0.4029(3) 0.70329(18) -0.13468(16) 0.0376(5) Uani 1 1 d .
C3 C -0.5655(4) 0.7374(3) -0.1227(2) 0.0570(7) Uani 1 1 d .
H3A H -0.5715 0.7683 -0.0703 0.068 Uiso 1 1 calc R
C4 C -0.7194(4) 0.7253(3) -0.1891(2) 0.0636(8) Uani 1 1 d .
H4A H -0.8289 0.7477 -0.1808 0.076 Uiso 1 1 calc R
C5 C -0.7124(4) 0.6806(2) -0.2669(2) 0.0538(7) Uani 1 1 d .
H5A H -0.8163 0.6735 -0.3113 0.065 Uiso 1 1 calc R
C6 C -0.5515(4) 0.6462(2) -0.2792(2) 0.0554(7) Uani 1 1 d .
H6A H -0.5461 0.6158 -0.3320 0.066 Uiso 1 1 calc R
C7 C -0.3967(4) 0.6571(2) -0.21256(19) 0.0480(6) Uani 1 1 d .
H7A H -0.2881 0.6330 -0.2206 0.058 Uiso 1 1 calc R
C8 C 0.0342(3) 0.82998(18) -0.04452(17) 0.0396(5) Uani 1 1 d .
C9 C 0.1309(3) 0.7940(2) 0.03658(16) 0.0405(5) Uani 1 1 d .
C10 C 0.2747(4) 0.8519(2) 0.08092(18) 0.0504(6) Uani 1 1 d .
H10A H 0.3405 0.8318 0.1360 0.061 Uiso 1 1 calc R
C11 C 0.3221(4) 0.9369(2) 0.04648(19) 0.0558(7) Uani 1 1 d .
H11A H 0.4188 0.9728 0.0781 0.067 Uiso 1 1 calc R
C12 C 0.2266(4) 0.9696(2) -0.0353(2) 0.0539(7) Uani 1 1 d .
H12A H 0.2593 1.0268 -0.0592 0.065 Uiso 1 1 calc R
C13 C 0.0820(3) 0.9156(2) -0.08080(18) 0.0476(6) Uani 1 1 d .
H13A H 0.0166 0.9366 -0.1357 0.057 Uiso 1 1 calc R
C14 C -0.3155(4) 0.6177(3) 0.0408(2) 0.0587(8) Uani 1 1 d .
H14A H -0.4270 0.6150 -0.0040 0.070 Uiso 1 1 calc R
H14B H -0.3400 0.6484 0.0929 0.070 Uiso 1 1 calc R
C15 C -0.2475(5) 0.5163(3) 0.0635(2) 0.0632(8) Uani 1 1 d .
H15A H -0.2466 0.4813 0.0094 0.076 Uiso 1 1 calc R
H15B H -0.3285 0.4827 0.0930 0.076 Uiso 1 1 calc R
C16 C -0.0675(7) 0.5481(4) 0.2386(2) 0.0961(15) Uani 1 1 d .
H16A H -0.1063 0.4918 0.2655 0.144 Uiso 1 1 calc R
H16B H -0.1596 0.5968 0.2301 0.144 Uiso 1 1 calc R
H16C H 0.0404 0.5732 0.2764 0.144 Uiso 1 1 calc R

loop_
_atom_site_aniso_label
_atom_site_aniso_U_11
_atom_site_aniso_U_22
_atom_site_aniso_U_33
_atom_site_aniso_U_23
_atom_site_aniso_U_13
_atom_site_aniso_U_12
Pd 0.02846(13) 0.05616(15) 0.03124(13) 0.00088(7) -0.00284(9) -0.00341(7)
Cl 0.0358(3) 0.0850(5) 0.0504(4) 0.0080(4) -0.0112(3) 0.0017(3)
S 0.0551(4) 0.0539(4) 0.0691(5) 0.0077(3) -0.0047(4) -0.0048(3)
N1 0.0304(10) 0.0591(13) 0.0307(10) 0.0038(9) -0.0056(8) -0.0079(9)
N2 0.0305(11) 0.0641(14) 0.0339(11) 0.0032(9) 0.0020(9) -0.0079(9)
C1 0.0244(10) 0.0522(13) 0.0339(12) -0.0035(10) 0.0000(9) -0.0015(9)
C2 0.0263(11) 0.0465(12) 0.0354(12) -0.0003(10) -0.0019(9) -0.0022(9)
C3 0.0354(13) 0.0781(19) 0.0537(17) -0.0171(15) 0.0027(11) 0.0064(13)
C4 0.0275(12) 0.083(2) 0.074(2) -0.0132(17) -0.0026(13) 0.0090(13)
C5 0.0324(14) 0.0623(16) 0.0547(17) 0.0007(13) -0.0147(12) -0.0067(11)
C6 0.0468(16) 0.0678(17) 0.0441(15) -0.0124(13) -0.0048(12) -0.0070(13)
C7 0.0313(13) 0.0639(16) 0.0449(15) -0.0112(12) 0.0011(11) 0.0009(11)
C8 0.0263(12) 0.0548(15) 0.0352(13) -0.0052(9) 0.0020(10) -0.0043(9)
C9 0.0270(11) 0.0603(14) 0.0322(11) -0.0024(10) 0.0030(9) -0.0063(10)
C10 0.0333(13) 0.0781(18) 0.0346(13) -0.0008(12) -0.0029(10) -0.0127(12)
C11 0.0381(14) 0.0750(19) 0.0496(16) -0.0068(14) 0.0003(12) -0.0210(13)
C12 0.0432(14) 0.0621(16) 0.0534(16) 0.0018(13) 0.0048(12) -0.0154(13)
C13 0.0382(13) 0.0588(15) 0.0412(13) 0.0029(11) -0.0002(11) -0.0050(11)
C14 0.0360(13) 0.086(2) 0.0495(16) 0.0140(15) 0.0012(12) -0.0142(14)
C15 0.0596(19) 0.073(2) 0.0499(17) -0.0007(14) -0.0013(14) -0.0261(15)
C16 0.126(4) 0.105(3) 0.0479(19) 0.014(2) 0.002(2) -0.047(3)

loop_
_atom_type_symbol
_atom_type_description
_atom_type_scat_dispersion_real
_atom_type_scat_dispersion_imag
_atom_type_scat_source
C C 0.0033 0.0016 'International Tables Vol C Tables 4.2.6.8 and 6.1.1.4'
H H 0.0000 0.0000 'International Tables Vol C Tables 4.2.6.8 and 6.1.1.4'
N N 0.0061 0.0033 'International Tables Vol C Tables 4.2.6.8 and 6.1.1.4'
S S 0.1246 0.1234 'International Tables Vol C Tables 4.2.6.8 and 6.1.1.4'
Cl Cl 0.1484 0.1585 'International Tables Vol C Tables 4.2.6.8 and 6.1.1.4'
Pd Pd -0.9988 1.0072 'International Tables Vol C Tables 4.2.6.8 and 6.1.1.4'

loop_
_geom_angle_atom_site_label_1
_geom_angle_atom_site_label_2
_geom_angle_atom_site_label_3
_geom_angle
C9 Pd N2 90.53(9)
C9 Pd Cl 95.46(7)
N2 Pd Cl 173.88(7)
C9 Pd S 176.01(7)
N2 Pd S 85.89(7)
Cl Pd S 88.15(3)
C16 S C15 101.8(2)
C16 S Pd 101.34(14)
C15 S Pd 96.20(11)
C1 N1 C8 128.1(2)
C1 N1 H1A 115.9
C8 N1 H1A 115.9
C1 N2 C14 120.1(2)
C1 N2 Pd 126.11(17)
C14 N2 Pd 113.41(17)
N2 C1 N1 121.8(2)
N2 C1 C2 125.1(2)
N1 C1 C2 113.2(2)
C7 C2 C3 119.4(2)
C7 C2 C1 118.1(2)
C3 C2 C1 122.4(2)
C2 C3 C4 119.7(3)
C2 C3 H3A 120.2
C4 C3 H3A 120.2
C5 C4 C3 120.8(3)
C5 C4 H4A 119.6
C3 C4 H4A 119.6
C4 C5 C6 119.9(3)
C4 C5 H5A 120.1
C6 C5 H5A 120.1
C5 C6 C7 119.7(3)
C5 C6 H6A 120.1
C7 C6 H6A 120.1
C2 C7 C6 120.6(3)
C2 C7 H7A 119.7
C6 C7 H7A 119.7
C13 C8 C9 122.2(2)
C13 C8 N1 115.0(2)
C9 C8 N1 122.9(2)
C8 C9 C10 115.7(2)
C8 C9 Pd 121.63(18)
C10 C9 Pd 122.7(2)
C11 C10 C9 122.8(3)
C11 C10 H10A 118.6
C9 C10 H10A 118.6
C10 C11 C12 120.3(3)
C10 C11 H11A 119.8
C12 C11 H11A 119.8
C13 C12 C11 118.9(3)
C13 C12 H12A 120.5
C11 C12 H12A 120.5
C12 C13 C8 120.1(3)
C12 C13 H13A 119.9
C8 C13 H13A 119.9
N2 C14 C15 111.3(3)
N2 C14 H14A 109.4
C15 C14 H14A 109.4
N2 C14 H14B 109.4
C15 C14 H14B 109.4
H14A C14 H14B 108.0
C14 C15 S 112.1(2)
C14 C15 H15A 109.2
S C15 H15A 109.2
C14 C15 H15B 109.2
S C15 H15B 109.2
H15A C15 H15B 107.9
S C16 H16A 109.5
S C16 H16B 109.5
H16A C16 H16B 109.5
S C16 H16C 109.5
H16A C16 H16C 109.5
H16B C16 H16C 109.5

loop_
_geom_bond_atom_site_label_1
_geom_bond_atom_site_label_2
_geom_bond_distance
Pd C9 1.993(3)
Pd N2 2.018(2)
Pd Cl 2.3476(7)
Pd S 2.3974(8)
S C16 1.792(4)
S C15 1.801(3)
N1 C1 1.349(3)
N1 C8 1.419(3)
N1 H1A 0.8600
N2 C1 1.297(3)
N2 C14 1.474(3)
C1 C2 1.497(3)
C2 C7 1.378(4)
C2 C3 1.383(4)
C3 C4 1.386(4)
C3 H3A 0.9300
C4 C5 1.369(5)
C4 H4A 0.9300
C5 C6 1.374(5)
C5 H5A 0.9300
C6 C7 1.390(4)
C6 H6A 0.9300
C7 H7A 0.9300
C8 C13 1.392(4)
C8 C9 1.397(4)
C9 C10 1.404(4)
C10 C11 1.370(4)
C10 H10A 0.9300
C11 C12 1.388(4)
C11 H11A 0.9300
C12 C13 1.384(4)
C12 H12A 0.9300
C13 H13A 0.9300
C14 C15 1.504(5)
C14 H14A 0.9700
C14 H14B 0.9700
C15 H15A 0.9700
C15 H15B 0.9700
C16 H16A 0.9600
C16 H16B 0.9600
C16 H16C 0.9600
